data_7040514
loop_
_publ_author_name
'Yan, Yang-Tian'
'Zhang, Wen-Yan'
'Wu, Yun-Long'
'Li, Jiang'
'Xi, Zheng-Ping'
'Wang, Yao-Yu'
'Hou, Lei'

_publ_section_title
;
 Four new 3D metal-organic frameworks constructed by the asymmetrical
 pentacarboxylate: gas sorption behaviour and magnetic properties.
;
_journal_issue 39
_journal_name_full 'Dalton transactions (Cambridge, England : 2003)'
_journal_page_first 15473
_journal_page_last 15480
_journal_paper_doi 10.1039/c6dt02846b
_journal_volume 45
_journal_year 2016
_chemical_formula_moiety 'C26 H18 Mn2 N O12, C2 H8 N'
_chemical_formula_sum 'C28 H26 Mn2 N2 O12'
_chemical_formula_weight 692.39
_space_group_crystal_system monoclinic
_space_group_IT_number 14
_space_group_name_Hall '-P 2ybc'
_space_group_name_H-M_alt 'P 1 21/c 1'
_symmetry_space_group_name_Hall '-P 2ybc'
_symmetry_space_group_name_H-M 'P 1 21/c 1'
_atom_sites_solution_hydrogens mixed
_audit_block_doi 10.5517/ccdc.csd.cc1lj66j
_audit_creation_date 2016-08-23
_audit_creation_method
;
Olex2 1.2-beta
(compiled 2016.08.19 svn.r3327 for OlexSys, GUI svn.r5215)
;
_audit_update_record
;
2016-08-23 deposited with the CCDC.
2016-08-26 downloaded from the CCDC.
;
_cell_angle_alpha 90
_cell_angle_beta 94.819(3)
_cell_angle_gamma 90
_cell_formula_units_Z 4
_cell_length_a 10.6150(16)
_cell_length_b 9.6419(14)
_cell_length_c 28.480(4)
_cell_measurement_reflns_used 4209
_cell_measurement_temperature 296.15
_cell_measurement_theta_max 27.806
_cell_measurement_theta_min 2.554
_cell_volume 2904.6(7)
_computing_molecular_graphics 'Olex2 (Dolomanov et al., 2009)'
_computing_publication_material 'Olex2 (Dolomanov et al., 2009)'
_computing_structure_refinement 'ShelXL (Sheldrick, 2015)'
_diffrn_ambient_temperature 296.15
_diffrn_measured_fraction_theta_full 0.992
_diffrn_measured_fraction_theta_max 0.992
_diffrn_measurement_device_type 'Bruker P4'
_diffrn_radiation_type MoK\a
_diffrn_radiation_wavelength 0.71073
_diffrn_reflns_av_R_equivalents 0.0395
_diffrn_reflns_av_unetI/netI 0.0511
_diffrn_reflns_Laue_measured_fraction_full 0.992
_diffrn_reflns_Laue_measured_fraction_max 0.992
_diffrn_reflns_limit_h_max 11
_diffrn_reflns_limit_h_min -13
_diffrn_reflns_limit_k_max 11
_diffrn_reflns_limit_k_min -11
_diffrn_reflns_limit_l_max 30
_diffrn_reflns_limit_l_min -35
_diffrn_reflns_number 15081
_diffrn_reflns_point_group_measured_fraction_full 0.992
_diffrn_reflns_point_group_measured_fraction_max 0.992
_diffrn_reflns_theta_full 25.242
_diffrn_reflns_theta_max 25.999
_diffrn_reflns_theta_min 1.925
_exptl_absorpt_coefficient_mu 0.937
_exptl_absorpt_correction_T_max 0.7457
_exptl_absorpt_correction_T_min 0.6510
_exptl_absorpt_correction_type multi-scan
_exptl_absorpt_process_details
;
SADABS-2008/1 (Bruker,2008) was used for absorption correction.
wR2(int) was 0.0803 before and 0.0539 after correction.
The Ratio of minimum to maximum transmission is 0.8730.
The \l/2 correction factor is 0.0015.
;
_exptl_crystal_colour colourless
_exptl_crystal_colour_primary colourless
_exptl_crystal_density_diffrn 1.583
_exptl_crystal_description block
_exptl_crystal_F_000 1416
_exptl_crystal_size_max 0.27
_exptl_crystal_size_mid 0.23
_exptl_crystal_size_min 0.21
_refine_diff_density_max 0.836
_refine_diff_density_min -0.468
_refine_diff_density_rms 0.097
_refine_ls_extinction_method none
_refine_ls_goodness_of_fit_ref 1.050
_refine_ls_hydrogen_treatment constr
_refine_ls_matrix_type full
_refine_ls_number_parameters 397
_refine_ls_number_reflns 5652
_refine_ls_number_restraints 0
_refine_ls_restrained_S_all 1.050
_refine_ls_R_factor_all 0.0568
_refine_ls_R_factor_gt 0.0441
_refine_ls_shift/su_max 0.001
_refine_ls_shift/su_mean 0.000
_refine_ls_structure_factor_coef Fsqd
_refine_ls_weighting_details 'w=1/[\s^2^(Fo^2^)+(0.0713P)^2^+2.2778P] where P=(Fo^2^+2Fc^2^)/3'
_refine_ls_weighting_scheme calc
_refine_ls_wR_factor_gt 0.1212
_refine_ls_wR_factor_ref 0.1316
_reflns_Friedel_coverage 0.000
_reflns_number_gt 4547
_reflns_number_total 5652
_reflns_threshold_expression 'I > 2\s(I)'
_cod_data_source_file c6dt02846b2.cif
_cod_data_source_block 4_sq
_cod_depositor_comments
;Adding full bibliography for 7040511--7040514.cif.

 Adding full bibliography for 7040511--7040514.cif.
;
_cod_database_code 7040514
_shelx_space_group_comment
;
The symmetry employed for this shelxl refinement is uniquely defined
by the following loop, which should always be used as a source of
symmetry information in preference to the above space-group names.
They are only intended as comments.
;
_shelx_estimated_absorpt_t_max 0.827
_shelx_estimated_absorpt_t_min 0.786
_olex2_refinement_description
;
1. Fixed Uiso
 At 1.2 times of:
  All C(H) groups, All N(H,H) groups
 At 1.5 times of:
  All C(H,H,H) groups, All O(H,H) groups
2.a Riding coordinates:
 O1W(H1WA,H1WB)
2.b Secondary CH2 refined with riding coordinates:
 N2(H2A,H2B)
2.c Me refined with riding coordinates:
 C25(H25A,H25B,H25C), C26(H26A,H26B,H26C), C27(H27A,H27B,H27C), C28(H28A,H28B,
 H28C)
2.d Aromatic/amide H refined with riding coordinates:
 C3(H3), C5(H5), C7(H7), C10(H10), C13(H13), C14(H14), C16(H16), C18(H18),
 C20(H20), C24(H24)
;
_shelx_shelxl_version_number 2014/7
_olex2_submission_special_instructions 'No special instructions were received'

loop_
_space_group_symop_operation_xyz
'x, y, z'
'-x, y+1/2, -z+1/2'
'-x, -y, -z'
'x, -y-1/2, z-1/2'

loop_
_atom_site_label
_atom_site_type_symbol
_atom_site_fract_x
_atom_site_fract_y
_atom_site_fract_z
_atom_site_U_iso_or_equiv
_atom_site_adp_type
_atom_site_occupancy
_atom_site_site_symmetry_order
_atom_site_calc_flag
_atom_site_refinement_flags_posn
Mn1 Mn 1.55212(4) 0.19468(5) 1.09425(2) 0.01863(14) Uani 1 1 d .
Mn2 Mn 0.76770(4) 0.26041(5) 0.69087(2) 0.01722(14) Uani 1 1 d .
O1 O 1.35143(19) 0.1487(2) 1.09054(7) 0.0234(5) Uani 1 1 d .
O1W O 1.5864(2) -0.0066(2) 1.06123(8) 0.0265(5) Uani 1 1 d .
H1WA H 1.6566 0.0015 1.0423 0.040 Uiso 1 1 d R
H1WB H 1.5124 -0.0338 1.0417 0.040 Uiso 1 1 d R
O2 O 1.3438(2) 0.0051(3) 1.02878(8) 0.0291(5) Uani 1 1 d .
O3 O 0.9044(2) 0.2153(3) 1.14198(8) 0.0291(5) Uani 1 1 d .
O4 O 0.7484(2) 0.2343(3) 1.08571(8) 0.0309(6) Uani 1 1 d .
O5 O 0.4728(2) 0.6201(2) 0.86720(9) 0.0328(6) Uani 1 1 d .
O6 O 0.2975(2) 0.5557(2) 0.82418(8) 0.0312(5) Uani 1 1 d .
O7 O 0.3877(2) -0.1042(2) 0.83569(7) 0.0211(5) Uani 1 1 d .
O8 O 0.2414(2) 0.0299(2) 0.80041(8) 0.0313(6) Uani 1 1 d .
O9 O 0.9107(2) 0.2099(3) 0.75057(8) 0.0419(7) Uani 1 1 d .
O10 O 0.7190(2) 0.2571(3) 0.76477(8) 0.0423(7) Uani 1 1 d .
O11 O 1.5167(3) 0.2961(3) 1.02548(10) 0.0468(7) Uani 1 1 d .
N1 N 1.3391(3) 0.3993(3) 0.99237(10) 0.0354(7) Uani 1 1 d .
C1 C 1.2951(3) 0.0922(3) 1.05434(10) 0.0203(6) Uani 1 1 d .
C2 C 1.1609(3) 0.1344(3) 1.04084(10) 0.0194(6) Uani 1 1 d .
C3 C 1.0792(3) 0.1648(3) 1.07546(10) 0.0207(6) Uani 1 1 d .
H3 H 1.1089 0.1636 1.1071 0.025 Uiso 1 1 calc R
C4 C 0.9540(3) 0.1967(3) 1.06252(10) 0.0193(6) Uani 1 1 d .
C5 C 0.9118(3) 0.2053(3) 1.01461(10) 0.0206(6) Uani 1 1 d .
H5 H 0.8281 0.2293 1.0061 0.025 Uiso 1 1 calc R
C6 C 0.9916(3) 0.1790(3) 0.97957(10) 0.0201(6) Uani 1 1 d .
C7 C 1.1164(3) 0.1396(3) 0.99386(10) 0.0214(6) Uani 1 1 d .
H7 H 1.1706 0.1164 0.9711 0.026 Uiso 1 1 calc R
C8 C 0.8619(3) 0.2171(3) 1.09947(11) 0.0210(6) Uani 1 1 d .
C9 C 0.9487(3) 0.1879(3) 0.92823(10) 0.0204(6) Uani 1 1 d .
C10 C 0.8212(3) 0.2082(3) 0.91309(10) 0.0189(6) Uani 1 1 d .
H10 H 0.7632 0.2169 0.9356 0.023 Uiso 1 1 calc R
C11 C 0.7773(3) 0.2159(3) 0.86545(10) 0.0170(6) Uani 1 1 d .
C12 C 0.8642(3) 0.2062(3) 0.83139(11) 0.0227(7) Uani 1 1 d .
C13 C 0.9914(3) 0.1830(4) 0.84621(11) 0.0309(8) Uani 1 1 d .
H13 H 1.0495 0.1735 0.8237 0.037 Uiso 1 1 calc R
C14 C 1.0326(3) 0.1741(4) 0.89301(11) 0.0302(8) Uani 1 1 d .
H14 H 1.1179 0.1585 0.9016 0.036 Uiso 1 1 calc R
C15 C 0.6379(3) 0.2343(3) 0.85398(10) 0.0165(6) Uani 1 1 d .
C16 C 0.5846(3) 0.3659(3) 0.85524(10) 0.0191(6) Uani 1 1 d .
H16 H 0.6361 0.4417 0.8634 0.023 Uiso 1 1 calc R
C17 C 0.4548(3) 0.3865(3) 0.84440(10) 0.0189(6) Uani 1 1 d .
C18 C 0.3779(3) 0.2723(3) 0.83303(11) 0.0204(6) Uani 1 1 d .
H18 H 0.2919 0.2848 0.8251 0.025 Uiso 1 1 calc R
C19 C 0.4296(3) 0.1397(3) 0.83356(10) 0.0189(6) Uani 1 1 d .
C20 C 0.5594(3) 0.1215(3) 0.84351(10) 0.0193(6) Uani 1 1 d .
H20 H 0.5937 0.0328 0.8431 0.023 Uiso 1 1 calc R
C21 C 0.4038(3) 0.5314(3) 0.84537(11) 0.0215(6) Uani 1 1 d .
C22 C 0.3469(3) 0.0157(3) 0.82223(10) 0.0185(6) Uani 1 1 d .
C23 C 0.8287(3) 0.2247(3) 0.77952(11) 0.0229(7) Uani 1 1 d .
C24 C 1.4417(4) 0.3225(4) 0.99136(14) 0.0383(9) Uani 1 1 d .
H24 H 1.4588 0.2853 0.9624 0.046 Uiso 1 1 calc R
C25 C 1.3069(5) 0.4647(5) 1.03562(16) 0.0560(12) Uani 1 1 d .
H25A H 1.2297 0.5160 1.0297 0.084 Uiso 1 1 calc R
H25B H 1.2960 0.3948 1.0589 0.084 Uiso 1 1 calc R
H25C H 1.3736 0.5265 1.0469 0.084 Uiso 1 1 calc R
C26 C 1.2607(4) 0.4307(5) 0.94911(16) 0.0580(12) Uani 1 1 d .
H26A H 1.1905 0.4873 0.9564 0.087 Uiso 1 1 calc R
H26B H 1.3102 0.4796 0.9277 0.087 Uiso 1 1 calc R
H26C H 1.2298 0.3458 0.9347 0.087 Uiso 1 1 calc R
N2 N 0.1667(5) 0.2066(5) 0.72487(15) 0.0700(12) Uani 1 1 d .
H2A H 0.0966 0.1920 0.7392 0.084 Uiso 1 1 calc R
H2B H 0.2308 0.1805 0.7451 0.084 Uiso 1 1 calc R
C27 C 0.1632(9) 0.1083(9) 0.6862(2) 0.136(4) Uani 1 1 d .
H27A H 0.1556 0.0159 0.6983 0.204 Uiso 1 1 calc R
H27B H 0.0920 0.1282 0.6642 0.204 Uiso 1 1 calc R
H27C H 0.2397 0.1156 0.6707 0.204 Uiso 1 1 calc R
C28 C 0.1777(8) 0.3556(7) 0.7203(3) 0.122(3) Uani 1 1 d .
H28A H 0.1780 0.3979 0.7508 0.184 Uiso 1 1 calc R
H28B H 0.2551 0.3775 0.7067 0.184 Uiso 1 1 calc R
H28C H 0.1074 0.3901 0.7002 0.184 Uiso 1 1 calc R

loop_
_atom_site_aniso_label
_atom_site_aniso_U_11
_atom_site_aniso_U_22
_atom_site_aniso_U_33
_atom_site_aniso_U_23
_atom_site_aniso_U_13
_atom_site_aniso_U_12
Mn1 0.0149(2) 0.0199(3) 0.0206(3) -0.00297(18) -0.00161(18) 0.00191(18)
Mn2 0.0163(2) 0.0221(3) 0.0130(2) 0.00264(17) 0.00018(17) 0.00021(17)
O1 0.0168(10) 0.0344(13) 0.0184(11) -0.0036(9) -0.0027(8) -0.0003(9)
O1W 0.0259(11) 0.0299(13) 0.0238(11) -0.0075(9) 0.0024(9) 0.0044(10)
O2 0.0216(11) 0.0427(15) 0.0230(12) -0.0093(10) 0.0020(9) 0.0068(10)
O3 0.0259(12) 0.0475(15) 0.0143(11) -0.0019(10) 0.0053(9) 0.0059(10)
O4 0.0155(11) 0.0484(16) 0.0291(13) 0.0009(11) 0.0040(9) 0.0013(10)
O5 0.0282(12) 0.0190(12) 0.0501(15) -0.0126(11) -0.0029(11) 0.0028(10)
O6 0.0300(12) 0.0234(12) 0.0381(13) -0.0028(10) -0.0091(10) 0.0087(10)
O7 0.0269(11) 0.0146(11) 0.0211(11) -0.0002(8) -0.0021(9) -0.0019(9)
O8 0.0219(11) 0.0293(14) 0.0409(14) -0.0006(11) -0.0088(10) -0.0034(10)
O9 0.0264(13) 0.084(2) 0.0158(12) 0.0037(12) 0.0033(10) 0.0072(13)
O10 0.0283(13) 0.080(2) 0.0185(12) 0.0079(12) 0.0005(10) 0.0162(13)
O11 0.0443(16) 0.0525(18) 0.0418(16) 0.0202(14) -0.0071(13) -0.0024(13)
N1 0.0435(18) 0.0316(17) 0.0300(16) 0.0051(13) -0.0040(13) 0.0003(14)
C1 0.0164(14) 0.0301(17) 0.0147(14) 0.0051(13) 0.0026(11) -0.0002(12)
C2 0.0140(14) 0.0266(17) 0.0173(14) -0.0012(12) -0.0002(11) -0.0015(12)
C3 0.0192(15) 0.0305(18) 0.0117(14) -0.0026(12) -0.0026(11) 0.0024(13)
C4 0.0159(14) 0.0252(16) 0.0171(15) -0.0015(12) 0.0028(11) -0.0012(12)
C5 0.0135(14) 0.0305(18) 0.0170(15) 0.0001(13) -0.0038(11) 0.0023(12)
C6 0.0181(14) 0.0280(17) 0.0141(14) -0.0002(12) 0.0001(11) 0.0001(12)
C7 0.0182(14) 0.0317(18) 0.0146(14) 0.0004(12) 0.0031(11) -0.0003(13)
C8 0.0211(15) 0.0205(16) 0.0220(16) -0.0009(12) 0.0047(12) 0.0005(12)
C9 0.0184(14) 0.0278(17) 0.0146(14) 0.0010(12) -0.0014(11) 0.0005(12)
C10 0.0183(14) 0.0223(16) 0.0161(14) -0.0010(12) 0.0018(11) 0.0005(12)
C11 0.0165(14) 0.0174(15) 0.0168(14) 0.0010(11) 0.0005(11) 0.0011(11)
C12 0.0209(15) 0.0300(18) 0.0171(15) 0.0021(13) 0.0013(12) 0.0013(13)
C13 0.0208(16) 0.057(2) 0.0152(15) 0.0005(15) 0.0056(13) 0.0037(15)
C14 0.0172(15) 0.053(2) 0.0193(16) 0.0027(15) -0.0013(12) 0.0049(15)
C15 0.0167(14) 0.0203(15) 0.0123(14) 0.0020(11) -0.0006(11) 0.0006(11)
C16 0.0208(15) 0.0188(15) 0.0172(14) -0.0035(12) -0.0016(11) -0.0027(12)
C17 0.0227(15) 0.0174(16) 0.0163(14) -0.0008(11) -0.0001(11) 0.0022(12)
C18 0.0173(14) 0.0217(16) 0.0215(16) 0.0000(12) -0.0033(12) 0.0014(12)
C19 0.0216(15) 0.0145(15) 0.0200(15) 0.0008(12) -0.0009(12) -0.0013(12)
C20 0.0210(15) 0.0169(15) 0.0196(15) 0.0003(12) -0.0006(12) 0.0024(12)
C21 0.0241(16) 0.0183(16) 0.0226(16) 0.0009(12) 0.0042(12) 0.0044(13)
C22 0.0202(15) 0.0171(15) 0.0182(14) -0.0025(12) 0.0026(12) -0.0001(12)
C23 0.0230(16) 0.0307(18) 0.0153(15) 0.0011(12) 0.0027(12) -0.0016(13)
C24 0.045(2) 0.033(2) 0.037(2) 0.0072(16) 0.0042(18) -0.0042(17)
C25 0.077(3) 0.045(3) 0.047(3) -0.005(2) 0.010(2) 0.008(2)
C26 0.063(3) 0.057(3) 0.052(3) 0.018(2) -0.012(2) -0.004(2)
N2 0.087(3) 0.066(3) 0.057(3) 0.011(2) 0.003(2) 0.013(2)
C27 0.221(9) 0.118(6) 0.069(4) 0.004(4) 0.005(5) 0.101(7)
C28 0.163(8) 0.075(5) 0.120(6) 0.027(4) -0.045(6) -0.050(5)

loop_
_atom_type_symbol
_atom_type_description
_atom_type_scat_dispersion_real
_atom_type_scat_dispersion_imag
_atom_type_scat_source
C C 0.0033 0.0016 'International Tables Vol C Tables 4.2.6.8 and 6.1.1.4'
H H 0.0000 0.0000 'International Tables Vol C Tables 4.2.6.8 and 6.1.1.4'
Mn Mn 0.3368 0.7283 'International Tables Vol C Tables 4.2.6.8 and 6.1.1.4'
N N 0.0061 0.0033 'International Tables Vol C Tables 4.2.6.8 and 6.1.1.4'
O O 0.0106 0.0060 'International Tables Vol C Tables 4.2.6.8 and 6.1.1.4'

loop_
_geom_angle_atom_site_label_1
_geom_angle_atom_site_label_2
_geom_angle_atom_site_label_3
_geom_angle
_geom_angle_site_symmetry_1
_geom_angle_site_symmetry_3
O1 Mn1 O1W 89.77(9) . .
O1 Mn1 O7 99.83(8) . 3_757
O1 Mn1 O11 87.32(9) . .
O1W Mn1 O7 89.55(8) . 3_757
O4 Mn1 O1 170.62(9) 1_655 .
O4 Mn1 O1W 84.93(9) 1_655 .
O4 Mn1 O7 87.88(9) 1_655 3_757
O4 Mn1 O11 85.14(10) 1_655 .
O5 Mn1 O1 91.87(9) 3_767 .
O5 Mn1 O1W 174.06(9) 3_767 .
O5 Mn1 O4 94.18(10) 3_767 1_655
O5 Mn1 O7 84.55(9) 3_767 3_757
O5 Mn1 O11 93.86(11) 3_767 .
O11 Mn1 O1W 91.92(10) . .
O11 Mn1 O7 172.71(9) . 3_757
O3 Mn2 O6 101.60(10) 4_565 2_646
O3 Mn2 O7 104.25(9) 4_565 2_656
O3 Mn2 O9 93.76(9) 4_565 .
O3 Mn2 O10 149.36(10) 4_565 .
O6 Mn2 O7 105.14(8) 2_646 2_656
O6 Mn2 O9 98.04(10) 2_646 .
O6 Mn2 O10 94.61(11) 2_646 .
O7 Mn2 O9 146.82(9) 2_656 .
O7 Mn2 O10 96.21(9) 2_656 .
O10 Mn2 O9 58.03(9) . .
C1 O1 Mn1 121.36(18) . .
Mn1 O1W H1WA 109.4 . .
Mn1 O1W H1WB 109.4 . .
H1WA O1W H1WB 109.5 . .
C8 O3 Mn2 115.1(2) . 4_566
C8 O4 Mn1 149.4(2) . 1_455
C21 O5 Mn1 137.4(2) . 3_767
C21 O6 Mn2 122.3(2) . 2_656
Mn2 O7 Mn1 103.17(9) 2_646 3_757
C22 O7 Mn1 133.42(18) . 3_757
C22 O7 Mn2 102.04(18) . 2_646
C23 O9 Mn2 90.63(19) . .
C23 O10 Mn2 92.19(19) . .
C24 O11 Mn1 148.1(3) . .
C24 N1 C25 121.1(3) . .
C24 N1 C26 120.7(4) . .
C25 N1 C26 117.9(4) . .
O1 C1 C2 117.6(3) . .
O2 C1 O1 124.8(3) . .
O2 C1 C2 117.6(3) . .
C3 C2 C1 120.5(3) . .
C7 C2 C1 119.8(3) . .
C7 C2 C3 119.6(3) . .
C2 C3 H3 120.1 . .
C4 C3 C2 119.8(3) . .
C4 C3 H3 120.1 . .
C3 C4 C5 119.6(3) . .
C3 C4 C8 120.5(3) . .
C5 C4 C8 119.9(3) . .
C4 C5 H5 119.2 . .
C6 C5 C4 121.7(3) . .
C6 C5 H5 119.2 . .
C5 C6 C7 117.4(3) . .
C5 C6 C9 122.6(3) . .
C7 C6 C9 120.1(3) . .
C2 C7 C6 121.8(3) . .
C2 C7 H7 119.1 . .
C6 C7 H7 119.1 . .
O3 C8 C4 118.0(3) . .
O4 C8 O3 124.4(3) . .
O4 C8 C4 117.6(3) . .
C10 C9 C6 121.1(3) . .
C10 C9 C14 116.7(3) . .
C14 C9 C6 122.2(3) . .
C9 C10 H10 118.6 . .
C11 C10 C9 122.8(3) . .
C11 C10 H10 118.6 . .
C10 C11 C15 117.4(3) . .
C12 C11 C10 119.0(3) . .
C12 C11 C15 123.6(3) . .
C11 C12 C13 118.6(3) . .
C11 C12 C23 123.3(3) . .
C13 C12 C23 118.1(3) . .
C12 C13 H13 119.2 . .
C14 C13 C12 121.7(3) . .
C14 C13 H13 119.2 . .
C9 C14 H14 119.4 . .
C13 C14 C9 121.3(3) . .
C13 C14 H14 119.4 . .
C16 C15 C11 119.9(3) . .
C20 C15 C11 121.2(3) . .
C20 C15 C16 118.8(3) . .
C15 C16 H16 119.4 . .
C15 C16 C17 121.2(3) . .
C17 C16 H16 119.4 . .
C16 C17 C21 118.6(3) . .
C18 C17 C16 119.1(3) . .
C18 C17 C21 122.4(3) . .
C17 C18 H18 120.0 . .
C19 C18 C17 120.1(3) . .
C19 C18 H18 120.0 . .
C18 C19 C20 120.0(3) . .
C18 C19 C22 120.5(3) . .
C20 C19 C22 119.5(3) . .
C15 C20 C19 120.7(3) . .
C15 C20 H20 119.7 . .
C19 C20 H20 119.7 . .
O5 C21 O6 125.0(3) . .
O5 C21 C17 116.6(3) . .
O6 C21 C17 118.4(3) . .
O7 C22 C19 118.5(3) . .
O8 C22 O7 121.1(3) . .
O8 C22 C19 120.4(3) . .
O9 C23 C12 120.1(3) . .
O10 C23 O9 119.2(3) . .
O10 C23 C12 120.8(3) . .
O11 C24 N1 125.4(4) . .
O11 C24 H24 117.3 . .
N1 C24 H24 117.3 . .
N1 C25 H25A 109.5 . .
N1 C25 H25B 109.5 . .
N1 C25 H25C 109.5 . .
H25A C25 H25B 109.5 . .
H25A C25 H25C 109.5 . .
H25B C25 H25C 109.5 . .
N1 C26 H26A 109.5 . .
N1 C26 H26B 109.5 . .
N1 C26 H26C 109.5 . .
H26A C26 H26B 109.5 . .
H26A C26 H26C 109.5 . .
H26B C26 H26C 109.5 . .
H2A N2 H2B 106.3 . .
C27 N2 H2A 106.0 . .
C27 N2 H2B 106.0 . .
C28 N2 H2A 106.0 . .
C28 N2 H2B 106.0 . .
C28 N2 C27 125.2(5) . .
N2 C27 H27A 109.5 . .
N2 C27 H27B 109.5 . .
N2 C27 H27C 109.5 . .
H27A C27 H27B 109.5 . .
H27A C27 H27C 109.5 . .
H27B C27 H27C 109.5 . .
N2 C28 H28A 109.5 . .
N2 C28 H28B 109.5 . .
N2 C28 H28C 109.5 . .
H28A C28 H28B 109.5 . .
H28A C28 H28C 109.5 . .
H28B C28 H28C 109.5 . .

loop_
_geom_bond_atom_site_label_1
_geom_bond_atom_site_label_2
_geom_bond_distance
_geom_bond_site_symmetry_2
Mn1 O1 2.170(2) .
Mn1 O1W 2.200(2) .
Mn1 O4 2.152(2) 1_655
Mn1 O5 2.125(2) 3_767
Mn1 O7 2.221(2) 3_757
Mn1 O11 2.193(3) .
Mn2 O3 2.107(2) 4_565
Mn2 O6 2.123(2) 2_646
Mn2 O7 2.188(2) 2_656
Mn2 O9 2.236(2) .
Mn2 O10 2.209(2) .
O1 C1 1.271(4) .
O1W H1WA 0.9601 .
O1W H1WB 0.9600 .
O2 C1 1.251(4) .
O3 Mn2 2.107(2) 4_566
O3 C8 1.256(4) .
O4 Mn1 2.152(2) 1_455
O4 C8 1.246(4) .
O5 Mn1 2.125(2) 3_767
O5 C21 1.255(4) .
O6 Mn2 2.123(2) 2_656
O6 C21 1.256(4) .
O7 Mn1 2.222(2) 3_757
O7 Mn2 2.188(2) 2_646
O7 C22 1.282(4) .
O8 C22 1.242(4) .
O9 C23 1.256(4) .
O10 C23 1.244(4) .
O11 C24 1.230(4) .
N1 C24 1.320(5) .
N1 C25 1.450(5) .
N1 C26 1.459(5) .
C1 C2 1.500(4) .
C2 C3 1.398(4) .
C2 C7 1.382(4) .
C3 H3 0.9300 .
C3 C4 1.384(4) .
C4 C5 1.403(4) .
C4 C8 1.508(4) .
C5 H5 0.9300 .
C5 C6 1.386(4) .
C6 C7 1.405(4) .
C6 C9 1.497(4) .
C7 H7 0.9300 .
C9 C10 1.399(4) .
C9 C14 1.403(4) .
C10 H10 0.9300 .
C10 C11 1.399(4) .
C11 C12 1.397(4) .
C11 C15 1.499(4) .
C12 C13 1.398(4) .
C12 C23 1.504(4) .
C13 H13 0.9300 .
C13 C14 1.370(5) .
C14 H14 0.9300 .
C15 C16 1.392(4) .
C15 C20 1.388(4) .
C16 H16 0.9300 .
C16 C17 1.400(4) .
C17 C18 1.393(4) .
C17 C21 1.499(4) .
C18 H18 0.9300 .
C18 C19 1.391(4) .
C19 C20 1.395(4) .
C19 C22 1.502(4) .
C20 H20 0.9300 .
C24 H24 0.9300 .
C25 H25A 0.9600 .
C25 H25B 0.9600 .
C25 H25C 0.9600 .
C26 H26A 0.9600 .
C26 H26B 0.9600 .
C26 H26C 0.9600 .
N2 H2A 0.8900 .
N2 H2B 0.8900 .
N2 C27 1.450(8) .
N2 C28 1.448(8) .
C27 H27A 0.9600 .
C27 H27B 0.9600 .
C27 H27C 0.9600 .
C28 H28A 0.9600 .
C28 H28B 0.9600 .
C28 H28C 0.9600 .

loop_
_geom_hbond_atom_site_label_D
_geom_hbond_atom_site_label_H
_geom_hbond_atom_site_label_A
_geom_hbond_distance_DH
_geom_hbond_distance_HA
_geom_hbond_distance_DA
_geom_hbond_angle_DHA
_geom_hbond_site_symmetry_A
O1W H1WA O2 0.96 2.02 2.728(3) 128.6 3_857
O1W H1WB O2 0.96 1.83 2.664(3) 142.9 .
C25 H25B O1 0.96 2.59 3.439(5) 147.9 .
N2 H2A O9 0.89 2.03 2.874(6) 156.8 1_455
N2 H2B O8 0.89 2.14 2.806(5) 131.2 .
C27 H27B O3 0.96 2.54 3.384(8) 147.2 4_465

loop_
_geom_torsion_atom_site_label_1
_geom_torsion_atom_site_label_2
_geom_torsion_atom_site_label_3
_geom_torsion_atom_site_label_4
_geom_torsion
_geom_torsion_site_symmetry_1
Mn1 O1 C1 O2 33.6(4) .
Mn1 O1 C1 C2 -145.4(2) .
Mn1 O4 C8 O3 -39.5(6) 1_455
Mn1 O4 C8 C4 140.2(3) 1_455
Mn1 O5 C21 O6 30.8(5) 3_767
Mn1 O5 C21 C17 -150.0(2) 3_767
Mn1 O7 C22 O8 -120.6(3) 3_757
Mn1 O7 C22 C19 59.2(4) 3_757
Mn1 O11 C24 N1 65.1(7) .
Mn2 O3 C8 O4 1.2(4) 4_566
Mn2 O3 C8 C4 -178.5(2) 4_566
Mn2 O6 C21 O5 13.5(4) 2_656
Mn2 O6 C21 C17 -165.6(2) 2_656
Mn2 O7 C22 O8 0.9(3) 2_646
Mn2 O7 C22 C19 -179.3(2) 2_646
Mn2 O9 C23 O10 -0.2(4) .
Mn2 O9 C23 C12 -179.1(3) .
Mn2 O10 C23 O9 0.3(4) .
Mn2 O10 C23 C12 179.1(3) .
O1 C1 C2 C3 -35.6(4) .
O1 C1 C2 C7 146.2(3) .
O2 C1 C2 C3 145.2(3) .
O2 C1 C2 C7 -32.9(4) .
C1 C2 C3 C4 -176.7(3) .
C1 C2 C7 C6 -179.8(3) .
C2 C3 C4 C5 -3.3(5) .
C2 C3 C4 C8 174.5(3) .
C3 C2 C7 C6 2.0(5) .
C3 C4 C5 C6 1.8(5) .
C3 C4 C8 O3 5.6(5) .
C3 C4 C8 O4 -174.2(3) .
C4 C5 C6 C7 1.6(5) .
C4 C5 C6 C9 -179.9(3) .
C5 C4 C8 O3 -176.6(3) .
C5 C4 C8 O4 3.6(5) .
C5 C6 C7 C2 -3.5(5) .
C5 C6 C9 C10 -7.3(5) .
C5 C6 C9 C14 173.8(3) .
C6 C9 C10 C11 -179.5(3) .
C6 C9 C14 C13 -179.8(3) .
C7 C2 C3 C4 1.5(5) .
C7 C6 C9 C10 171.2(3) .
C7 C6 C9 C14 -7.7(5) .
C8 C4 C5 C6 -176.1(3) .
C9 C6 C7 C2 177.9(3) .
C9 C10 C11 C12 -1.5(5) .
C9 C10 C11 C15 178.5(3) .
C10 C9 C14 C13 1.3(5) .
C10 C11 C12 C13 2.7(5) .
C10 C11 C12 C23 -174.9(3) .
C10 C11 C15 C16 82.3(4) .
C10 C11 C15 C20 -95.5(3) .
C11 C12 C13 C14 -2.0(6) .
C11 C12 C23 O9 -177.5(3) .
C11 C12 C23 O10 3.7(5) .
C11 C15 C16 C17 179.6(3) .
C11 C15 C20 C19 179.1(3) .
C12 C11 C15 C16 -97.7(4) .
C12 C11 C15 C20 84.4(4) .
C12 C13 C14 C9 0.0(6) .
C13 C12 C23 O9 4.9(5) .
C13 C12 C23 O10 -173.9(3) .
C14 C9 C10 C11 -0.5(5) .
C15 C11 C12 C13 -177.2(3) .
C15 C11 C12 C23 5.2(5) .
C15 C16 C17 C18 1.2(4) .
C15 C16 C17 C21 -178.6(3) .
C16 C15 C20 C19 1.2(4) .
C16 C17 C18 C19 1.4(4) .
C16 C17 C21 O5 -17.8(4) .
C16 C17 C21 O6 161.4(3) .
C17 C18 C19 C20 -2.8(4) .
C17 C18 C19 C22 178.9(3) .
C18 C17 C21 O5 162.4(3) .
C18 C17 C21 O6 -18.4(4) .
C18 C19 C20 C15 1.4(4) .
C18 C19 C22 O7 -160.4(3) .
C18 C19 C22 O8 19.4(4) .
C20 C15 C16 C17 -2.5(4) .
C20 C19 C22 O7 21.3(4) .
C20 C19 C22 O8 -159.0(3) .
C21 C17 C18 C19 -178.7(3) .
C22 C19 C20 C15 179.8(3) .
C23 C12 C13 C14 175.7(3) .
C25 N1 C24 O11 1.7(6) .
C26 N1 C24 O11 176.4(4) .
